data_1549744
loop_
_publ_author_name
'Hilgar, J. D.'
'Bernbeck, M. G.'
'Flores, B. S.'
'Rinehart, J. D.'

_publ_section_title
;
 Metal-ligand pair anisotropy in a series of mononuclear Er-COT complexes.
;
_journal_issue 36
_journal_name_full 'Chemical science'
_journal_page_first 7204
_journal_page_last 7209
_journal_paper_doi 10.1039/c8sc01361f
_journal_volume 9
_journal_year 2018
_chemical_formula_moiety 'C23 H30 B Er N6, C4 H8 O'
_chemical_formula_sum 'C27 H38 B Er N6 O'
_chemical_formula_weight 640.70
_chemical_name_systematic '(\h8-cyclooctatetraenyl)-tris(3,5-dimethyl-1-pyrazolyl)borate erbium'
_chemical_properties_physical Air-sensitive,Moisture-sensitive
_space_group_crystal_system monoclinic
_space_group_IT_number 14
_space_group_name_Hall '-P 2ybc'
_space_group_name_H-M_alt 'P 1 21/c 1'
_symmetry_space_group_name_Hall '-P 2ybc'
_symmetry_space_group_name_H-M 'P 1 21/c 1'
_atom_sites_solution_hydrogens mixed
_atom_sites_solution_primary dual
_audit_creation_date 2018-03-18
_audit_creation_method
;
Olex2 1.2
(compiled 2017.08.10 svn.r3458 for OlexSys, GUI svn.r5381)
;
_audit_update_record
;
2018-03-21 deposited with the CCDC.
2018-07-31 downloaded from the CCDC.
;
_cell_angle_alpha 90
_cell_angle_beta 102.020(7)
_cell_angle_gamma 90
_cell_formula_units_Z 4
_cell_length_a 8.2903(12)
_cell_length_b 31.840(5)
_cell_length_c 10.584(3)
_cell_measurement_reflns_used 5296
_cell_measurement_temperature 200
_cell_measurement_theta_max 21.08
_cell_measurement_theta_min 2.34
_cell_volume 2732.5(10)
_computing_cell_refinement 'SAINT V8.38A (?, 2016)'
_computing_data_reduction 'SAINT V8.38A (?, 2016)'
_computing_molecular_graphics 'Olex2 (Dolomanov et al., 2009)'
_computing_publication_material 'Olex2 (Dolomanov et al., 2009)'
_computing_structure_refinement 'ShelXL (Sheldrick, 2015)'
_computing_structure_solution 'ShelXT (Sheldrick, 2015)'
_diffrn_ambient_temperature 200
_diffrn_measured_fraction_theta_full 0.998
_diffrn_measured_fraction_theta_max 0.998
_diffrn_measurement_device_type 'Bruker APEX-II CCD'
_diffrn_measurement_method '\f and \w scans'
_diffrn_radiation_type MoK\a
_diffrn_radiation_wavelength 0.71073
_diffrn_reflns_av_R_equivalents 0.0571
_diffrn_reflns_av_unetI/netI 0.0418
_diffrn_reflns_Laue_measured_fraction_full 0.998
_diffrn_reflns_Laue_measured_fraction_max 0.998
_diffrn_reflns_limit_h_max 9
_diffrn_reflns_limit_h_min -9
_diffrn_reflns_limit_k_max 37
_diffrn_reflns_limit_k_min -37
_diffrn_reflns_limit_l_max 12
_diffrn_reflns_limit_l_min -12
_diffrn_reflns_number 28239
_diffrn_reflns_point_group_measured_fraction_full 0.998
_diffrn_reflns_point_group_measured_fraction_max 0.998
_diffrn_reflns_theta_full 24.716
_diffrn_reflns_theta_max 24.716
_diffrn_reflns_theta_min 1.279
_diffrn_standards_number 0
_exptl_absorpt_coefficient_mu 3.102
_exptl_absorpt_correction_T_max 0.4898
_exptl_absorpt_correction_T_min 0.4351
_exptl_absorpt_correction_type multi-scan
_exptl_absorpt_process_details
'SADABS-2016/2 (Bruker,2016/2) was used for absorption correction. wR2(int) was 0.0627 before and 0.0498 after correction. The Ratio of minimum to maximum transmission is 0.8883. The \l/2 correction factor is Not present.'
_exptl_crystal_colour 'clear pink'
_exptl_crystal_colour_lustre clear
_exptl_crystal_colour_primary pink
_exptl_crystal_density_diffrn 1.557
_exptl_crystal_description irregular
_exptl_crystal_F_000 1292
_exptl_crystal_preparation 'Magnetic properties'
_exptl_crystal_recrystallization_method 'Re-crystallisation from solvent: THF'
_exptl_crystal_size_max 0.199
_exptl_crystal_size_mid 0.129
_exptl_crystal_size_min 0.066
_refine_diff_density_max 0.507
_refine_diff_density_min -0.690
_refine_diff_density_rms 0.101
_refine_ls_extinction_method none
_refine_ls_goodness_of_fit_ref 1.098
_refine_ls_hydrogen_treatment mixed
_refine_ls_matrix_type full
_refine_ls_number_parameters 335
_refine_ls_number_reflns 4660
_refine_ls_number_restraints 0
_refine_ls_restrained_S_all 1.098
_refine_ls_R_factor_all 0.0475
_refine_ls_R_factor_gt 0.0318
_refine_ls_shift/su_max 0.001
_refine_ls_shift/su_mean 0.000
_refine_ls_structure_factor_coef Fsqd
_refine_ls_weighting_details 'w=1/[\s^2^(Fo^2^)+6.7769P] where P=(Fo^2^+2Fc^2^)/3'
_refine_ls_weighting_scheme calc
_refine_ls_wR_factor_gt 0.0513
_refine_ls_wR_factor_ref 0.0580
_reflns_Friedel_coverage 0.000
_reflns_number_gt 3754
_reflns_number_total 4660
_reflns_threshold_expression 'I > 2\s(I)'
_cod_data_source_file c8sc01361f2.cif
_cod_data_source_block jr_127_0m
_cod_depositor_comments 'Adding full bibliography for 1549741--1549744.cif.'
_cod_original_cell_volume 2732.5(9)
_cod_database_code 1549744
_shelx_shelxl_version_number 2018/3
_shelx_space_group_comment
;
The symmetry employed for this shelxl refinement is uniquely defined
by the following loop, which should always be used as a source of
symmetry information in preference to the above space-group names.
They are only intended as comments.
;
_shelx_estimated_absorpt_t_max 0.821
_shelx_estimated_absorpt_t_min 0.577
_olex2_refinement_description
;
1. Fixed Uiso
 At 1.2 times of:
  All C(H) groups, All C(H,H) groups
 At 1.5 times of:
  All C(H,H,H) groups
2.a Secondary CH2 refined with riding coordinates:
 C26(H26A,H26B), C24(H24A,H24B), C25(H25A,H25B), C27(H27A,H27B)
2.b Aromatic/amide H refined with riding coordinates:
 C6(H6), C21(H21), C5(H5), C16(H16), C7(H7), C11(H11), C8(H8), C4(H4), C1(H1A),
  C3(H3), C2(H2)
2.c Idealised Me refined as rotating group:
 C14(H14A,H14B,H14C), C18(H18A,H18B,H18C), C9(H9A,H9B,H9C), C19(H19A,H19B,
 H19C), C23(H23A,H23B,H23C), C13(H13A,H13B,H13C)
;
_olex2_submission_special_instructions 'No special instructions were received'

loop_
_space_group_symop_operation_xyz
'x, y, z'
'-x, y+1/2, -z+1/2'
'-x, -y, -z'
'x, -y-1/2, z-1/2'

loop_
_atom_site_label
_atom_site_type_symbol
_atom_site_fract_x
_atom_site_fract_y
_atom_site_fract_z
_atom_site_U_iso_or_equiv
_atom_site_adp_type
_atom_site_occupancy
_atom_site_site_symmetry_order
_atom_site_calc_flag
_atom_site_refinement_flags_posn
Er1 Er 0.61100(3) 0.38755(2) 0.80258(2) 0.02320(7) Uani 1 1 d .
N1 N 0.3590(4) 0.39565(12) 0.6305(4) 0.0283(10) Uani 1 1 d .
N2 N 0.3842(4) 0.39831(11) 0.5059(4) 0.0253(10) Uani 1 1 d .
N4 N 0.6550(4) 0.36285(11) 0.5043(3) 0.0198(8) Uani 1 1 d .
N3 N 0.6801(4) 0.34404(12) 0.6258(3) 0.0216(9) Uani 1 1 d .
C15 C 0.7512(6) 0.30656(14) 0.6111(4) 0.0242(11) Uani 1 1 d .
N6 N 0.6489(4) 0.44148(11) 0.5417(3) 0.0217(9) Uani 1 1 d .
N5 N 0.7143(5) 0.44237(12) 0.6734(4) 0.0259(9) Uani 1 1 d .
C6 C 0.8591(7) 0.3687(2) 0.9864(5) 0.0463(16) Uani 1 1 d .
H6 H 0.972959 0.363439 0.990928 0.056 Uiso 1 1 calc R
C21 C 0.8049(6) 0.49740(16) 0.5773(6) 0.0392(14) Uani 1 1 d .
H21 H 0.862188 0.522422 0.565081 0.047 Uiso 1 1 calc R
C5 C 0.7651(8) 0.33265(19) 0.9637(5) 0.0436(15) Uani 1 1 d .
H5 H 0.830230 0.308497 0.957344 0.052 Uiso 1 1 calc R
C16 C 0.7717(6) 0.30199(15) 0.4847(4) 0.0290(12) Uani 1 1 d .
H16 H 0.819263 0.278698 0.449817 0.035 Uiso 1 1 calc R
C17 C 0.7096(6) 0.33778(15) 0.4206(4) 0.0264(11) Uani 1 1 d .
C14 C 0.7986(7) 0.27469(16) 0.7150(5) 0.0432(15) Uani 1 1 d .
H14A H 0.897470 0.284188 0.776092 0.065 Uiso 1 1 calc GR
H14B H 0.821568 0.247880 0.676813 0.065 Uiso 1 1 calc GR
H14C H 0.708055 0.271020 0.760540 0.065 Uiso 1 1 calc GR
C20 C 0.8096(6) 0.47705(16) 0.6921(5) 0.0344(13) Uani 1 1 d .
C22 C 0.7023(6) 0.47490(15) 0.4835(5) 0.0302(12) Uani 1 1 d .
C18 C 0.7033(7) 0.34877(17) 0.2811(5) 0.0456(15) Uani 1 1 d .
H18A H 0.588357 0.348740 0.233723 0.068 Uiso 1 1 calc GR
H18B H 0.766298 0.328005 0.243056 0.068 Uiso 1 1 calc GR
H18C H 0.751037 0.376715 0.275972 0.068 Uiso 1 1 calc GR
O1 O 0.1239(6) 0.23466(16) 0.4961(5) 0.0851(17) Uani 1 1 d .
C10 C 0.1956(6) 0.39114(19) 0.6217(6) 0.0478(15) Uani 1 1 d .
C7 C 0.8272(8) 0.4109(2) 1.0043(5) 0.0503(17) Uani 1 1 d .
H7 H 0.924984 0.427299 1.019750 0.060 Uiso 1 1 calc R
C9 C 0.1078(6) 0.3865(2) 0.7283(6) 0.071(2) Uani 1 1 d .
H9A H 0.136330 0.359479 0.771323 0.107 Uiso 1 1 calc GR
H9B H -0.011405 0.387726 0.694012 0.107 Uiso 1 1 calc GR
H9C H 0.140011 0.409346 0.790654 0.107 Uiso 1 1 calc GR
C11 C 0.1186(6) 0.38991(18) 0.4894(5) 0.0436(14) Uani 1 1 d .
H11 H 0.003957 0.386479 0.455188 0.052 Uiso 1 1 calc R
C8 C 0.6889(10) 0.4348(2) 1.0052(5) 0.0600(19) Uani 1 1 d .
H8 H 0.713528 0.463863 1.018227 0.072 Uiso 1 1 calc R
C26 C 0.1866(8) 0.2162(2) 0.6153(7) 0.068(2) Uani 1 1 d .
H26A H 0.221208 0.186916 0.603526 0.081 Uiso 1 1 calc R
H26B H 0.101752 0.215758 0.668678 0.081 Uiso 1 1 calc R
C19 C 0.9085(8) 0.49088(19) 0.8212(6) 0.062(2) Uani 1 1 d .
H19A H 0.833504 0.498877 0.877491 0.094 Uiso 1 1 calc GR
H19B H 0.977064 0.515030 0.809232 0.094 Uiso 1 1 calc GR
H19C H 0.979235 0.467752 0.860882 0.094 Uiso 1 1 calc GR
B1 B 0.5538(7) 0.40360(17) 0.4725(5) 0.0245(13) Uani 1 1 d .
C4 C 0.5999(9) 0.3231(2) 0.9480(5) 0.0509(17) Uani 1 1 d .
H4 H 0.577789 0.294107 0.931237 0.061 Uiso 1 1 calc R
C1 C 0.5180(10) 0.4261(2) 0.9910(6) 0.066(2) Uani 1 1 d .
H1A H 0.453313 0.450409 0.996397 0.079 Uiso 1 1 calc R
C23 C 0.6532(8) 0.48385(17) 0.3411(5) 0.0513(17) Uani 1 1 d .
H23A H 0.696072 0.461677 0.292915 0.077 Uiso 1 1 calc GR
H23B H 0.698899 0.510993 0.322496 0.077 Uiso 1 1 calc GR
H23C H 0.532668 0.484707 0.315157 0.077 Uiso 1 1 calc GR
C3 C 0.4581(9) 0.3461(3) 0.9509(5) 0.060(2) Uani 1 1 d .
H3 H 0.361554 0.329206 0.936356 0.072 Uiso 1 1 calc R
C24 C 0.3202(13) 0.2777(3) 0.6016(14) 0.180(7) Uani 1 1 d .
H24A H 0.306248 0.302737 0.653616 0.217 Uiso 1 1 calc R
H24B H 0.424034 0.281045 0.570361 0.217 Uiso 1 1 calc R
C25 C 0.3311(11) 0.2419(3) 0.6793(10) 0.122(4) Uani 1 1 d .
H25A H 0.323504 0.249258 0.768755 0.146 Uiso 1 1 calc R
H25B H 0.435851 0.226685 0.681310 0.146 Uiso 1 1 calc R
C27 C 0.1922(12) 0.2751(3) 0.4993(10) 0.113(3) Uani 1 1 d .
H27A H 0.230731 0.280507 0.418412 0.136 Uiso 1 1 calc R
H27B H 0.107797 0.296335 0.507281 0.136 Uiso 1 1 calc R
C2 C 0.4246(8) 0.3887(3) 0.9705(5) 0.066(2) Uani 1 1 d .
H2 H 0.311264 0.393393 0.969845 0.079 Uiso 1 1 calc R
C12 C 0.2378(6) 0.39452(15) 0.4200(5) 0.0370(13) Uani 1 1 d .
C13 C 0.2244(7) 0.3953(2) 0.2761(5) 0.065(2) Uani 1 1 d .
H13A H 0.267555 0.422016 0.251134 0.098 Uiso 1 1 calc GR
H13B H 0.108531 0.392346 0.232512 0.098 Uiso 1 1 calc GR
H13C H 0.288525 0.372052 0.250905 0.098 Uiso 1 1 calc GR
H1 H 0.539(5) 0.4073(12) 0.366(4) 0.017(11) Uiso 1 1 d .

loop_
_atom_site_aniso_label
_atom_site_aniso_U_11
_atom_site_aniso_U_22
_atom_site_aniso_U_33
_atom_site_aniso_U_23
_atom_site_aniso_U_13
_atom_site_aniso_U_12
Er1 0.02444(11) 0.02859(12) 0.01639(11) -0.00317(12) 0.00382(8) -0.00118(12)
N1 0.023(2) 0.028(3) 0.034(2) 0.0022(19) 0.0070(18) -0.0017(18)
N2 0.026(2) 0.022(2) 0.024(2) 0.0002(17) -0.0033(18) -0.0009(17)
N4 0.023(2) 0.025(2) 0.012(2) 0.0013(17) 0.0038(16) 0.0002(17)
N3 0.023(2) 0.025(2) 0.015(2) 0.0001(17) 0.0009(17) 0.0015(18)
C15 0.029(3) 0.021(3) 0.022(3) -0.002(2) 0.004(2) 0.001(2)
N6 0.026(2) 0.018(2) 0.020(2) 0.0006(17) 0.0036(17) 0.0013(17)
N5 0.028(2) 0.024(2) 0.023(2) -0.0058(18) 0.0000(18) -0.0018(19)
C6 0.040(3) 0.077(5) 0.017(3) 0.009(3) -0.007(2) 0.009(3)
C21 0.039(3) 0.024(3) 0.057(4) -0.004(3) 0.015(3) -0.011(3)
C5 0.064(4) 0.046(4) 0.019(3) 0.004(3) 0.005(3) 0.010(3)
C16 0.038(3) 0.026(3) 0.024(3) -0.005(2) 0.010(2) 0.002(2)
C17 0.033(3) 0.025(3) 0.022(3) -0.006(2) 0.007(2) -0.005(2)
C14 0.066(4) 0.030(3) 0.035(3) 0.005(3) 0.013(3) 0.017(3)
C20 0.034(3) 0.032(3) 0.034(3) -0.006(3) 0.001(2) -0.011(2)
C22 0.035(3) 0.025(3) 0.036(3) 0.004(2) 0.017(2) 0.003(2)
C18 0.077(4) 0.043(4) 0.019(3) 0.000(3) 0.014(3) 0.007(3)
O1 0.082(4) 0.065(3) 0.089(4) -0.012(3) -0.027(3) -0.007(3)
C10 0.029(3) 0.043(4) 0.066(4) 0.010(3) -0.003(3) -0.005(3)
C7 0.059(4) 0.068(5) 0.020(3) -0.003(3) -0.002(3) -0.019(4)
C9 0.022(3) 0.106(6) 0.089(5) 0.018(5) 0.021(3) -0.003(4)
C11 0.022(3) 0.041(3) 0.063(4) 0.010(3) -0.003(3) -0.008(3)
C8 0.105(6) 0.050(4) 0.025(3) -0.018(3) 0.013(4) -0.013(4)
C26 0.056(4) 0.053(4) 0.092(6) -0.009(4) 0.011(4) -0.006(4)
C19 0.074(5) 0.050(4) 0.055(4) -0.003(3) -0.007(4) -0.030(4)
B1 0.031(3) 0.024(3) 0.016(3) 0.000(2) -0.001(2) -0.004(2)
C4 0.080(5) 0.052(4) 0.020(3) 0.008(3) 0.008(3) -0.020(4)
C1 0.093(6) 0.081(6) 0.028(4) -0.009(4) 0.021(4) 0.044(5)
C23 0.085(5) 0.035(3) 0.037(4) 0.009(3) 0.019(3) -0.009(3)
C3 0.058(5) 0.102(6) 0.023(3) 0.005(4) 0.014(3) -0.039(4)
C24 0.119(9) 0.076(7) 0.287(17) 0.021(9) -0.096(10) -0.045(7)
C25 0.096(7) 0.125(9) 0.121(8) 0.001(7) -0.035(6) -0.031(6)
C27 0.108(8) 0.092(8) 0.137(9) 0.036(7) 0.020(7) -0.003(6)
C2 0.046(4) 0.129(7) 0.027(3) 0.008(5) 0.021(3) 0.006(5)
C12 0.034(3) 0.023(3) 0.045(3) 0.004(3) -0.015(3) -0.001(2)
C13 0.053(4) 0.084(5) 0.044(4) -0.006(4) -0.025(3) -0.009(4)

loop_
_atom_type_symbol
_atom_type_description
_atom_type_scat_dispersion_real
_atom_type_scat_dispersion_imag
_atom_type_scat_source
C C 0.0033 0.0016 'International Tables Vol C Tables 4.2.6.8 and 6.1.1.4'
H H 0.0000 0.0000 'International Tables Vol C Tables 4.2.6.8 and 6.1.1.4'
B B 0.0013 0.0007 'International Tables Vol C Tables 4.2.6.8 and 6.1.1.4'
Er Er -0.2586 4.9576 'International Tables Vol C Tables 4.2.6.8 and 6.1.1.4'
N N 0.0061 0.0033 'International Tables Vol C Tables 4.2.6.8 and 6.1.1.4'
O O 0.0106 0.0060 'International Tables Vol C Tables 4.2.6.8 and 6.1.1.4'

loop_
_geom_angle_atom_site_label_1
_geom_angle_atom_site_label_2
_geom_angle_atom_site_label_3
_geom_angle
N1 Er1 N3 78.27(12)
N1 Er1 C6 172.06(18)
N1 Er1 C5 141.14(17)
N1 Er1 C7 154.91(19)
N1 Er1 C8 125.0(2)
N1 Er1 C4 113.03(17)
N1 Er1 C1 100.10(19)
N1 Er1 C3 93.12(17)
N1 Er1 C2 88.31(16)
N3 Er1 C6 99.50(16)
N3 Er1 C5 87.72(15)
N3 Er1 C7 123.40(18)
N3 Er1 C8 152.8(2)
N3 Er1 C4 92.75(17)
N3 Er1 C1 173.7(2)
N3 Er1 C3 113.1(2)
N3 Er1 C2 142.0(2)
N5 Er1 N1 81.77(12)
N5 Er1 N3 79.46(12)
N5 Er1 C6 105.42(17)
N5 Er1 C5 131.30(17)
N5 Er1 C7 89.63(16)
N5 Er1 C8 89.54(17)
N5 Er1 C4 161.74(19)
N5 Er1 C1 106.5(2)
N5 Er1 C3 165.3(2)
N5 Er1 C2 134.0(2)
C6 Er1 C7 31.07(18)
C6 Er1 C1 81.3(2)
C5 Er1 C6 30.94(18)
C5 Er1 C7 59.3(2)
C5 Er1 C8 81.0(2)
C5 Er1 C1 89.89(19)
C5 Er1 C2 80.8(2)
C8 Er1 C6 59.4(2)
C8 Er1 C7 30.9(2)
C8 Er1 C1 31.8(2)
C4 Er1 C6 59.3(2)
C4 Er1 C5 30.98(18)
C4 Er1 C7 80.9(2)
C4 Er1 C8 90.1(2)
C4 Er1 C1 82.2(2)
C4 Er1 C2 60.0(2)
C1 Er1 C7 59.7(2)
C3 Er1 C6 80.7(2)
C3 Er1 C5 59.4(2)
C3 Er1 C7 89.33(19)
C3 Er1 C8 82.1(2)
C3 Er1 C4 31.3(2)
C3 Er1 C1 60.7(2)
C3 Er1 C2 31.6(2)
C2 Er1 C6 88.94(19)
C2 Er1 C7 80.8(2)
C2 Er1 C8 60.3(2)
C2 Er1 C1 31.7(2)
N2 N1 Er1 115.8(3)
C10 N1 Er1 136.1(4)
C10 N1 N2 106.9(4)
N1 N2 B1 123.9(4)
C12 N2 N1 109.9(4)
C12 N2 B1 126.1(4)
N3 N4 B1 122.1(4)
C17 N4 N3 110.4(4)
C17 N4 B1 126.9(4)
N4 N3 Er1 116.2(3)
C15 N3 Er1 138.7(3)
C15 N3 N4 104.9(3)
N3 C15 C16 110.3(4)
N3 C15 C14 124.8(4)
C16 C15 C14 125.0(4)
N5 N6 B1 123.3(4)
C22 N6 N5 110.2(4)
C22 N6 B1 125.8(4)
N6 N5 Er1 115.6(3)
C20 N5 Er1 139.0(3)
C20 N5 N6 105.0(4)
Er1 C6 H6 134.7
C5 C6 Er1 74.4(3)
C5 C6 H6 112.3
C5 C6 C7 135.3(6)
C7 C6 Er1 74.6(3)
C7 C6 H6 112.3
C20 C21 H21 126.4
C22 C21 H21 126.4
C22 C21 C20 107.1(5)
Er1 C5 H5 135.3
C6 C5 Er1 74.7(3)
C6 C5 H5 112.2
C4 C5 Er1 74.2(3)
C4 C5 C6 135.7(6)
C4 C5 H5 112.2
C15 C16 H16 126.9
C17 C16 C15 106.3(4)
C17 C16 H16 126.9
N4 C17 C16 108.2(4)
N4 C17 C18 124.2(4)
C16 C17 C18 127.7(4)
C15 C14 H14A 109.5
C15 C14 H14B 109.5
C15 C14 H14C 109.5
H14A C14 H14B 109.5
H14A C14 H14C 109.5
H14B C14 H14C 109.5
N5 C20 C21 110.4(4)
N5 C20 C19 124.4(5)
C21 C20 C19 125.2(5)
N6 C22 C21 107.2(4)
N6 C22 C23 124.1(5)
C21 C22 C23 128.7(5)
C17 C18 H18A 109.5
C17 C18 H18B 109.5
C17 C18 H18C 109.5
H18A C18 H18B 109.5
H18A C18 H18C 109.5
H18B C18 H18C 109.5
C26 O1 C27 107.0(6)
N1 C10 C9 127.5(5)
N1 C10 C11 108.2(5)
C11 C10 C9 124.3(5)
Er1 C7 H7 135.9
C6 C7 Er1 74.3(3)
C6 C7 H7 112.0
C8 C7 Er1 74.4(3)
C8 C7 C6 135.9(6)
C8 C7 H7 112.0
C10 C9 H9A 109.5
C10 C9 H9B 109.5
C10 C9 H9C 109.5
H9A C9 H9B 109.5
H9A C9 H9C 109.5
H9B C9 H9C 109.5
C10 C11 H11 126.2
C12 C11 C10 107.7(4)
C12 C11 H11 126.2
Er1 C8 H8 134.0
C7 C8 Er1 74.7(3)
C7 C8 H8 112.7
C7 C8 C1 134.7(6)
C1 C8 Er1 74.2(3)
C1 C8 H8 112.7
O1 C26 H26A 110.3
O1 C26 H26B 110.3
O1 C26 C25 107.0(6)
H26A C26 H26B 108.6
C25 C26 H26A 110.3
C25 C26 H26B 110.3
C20 C19 H19A 109.5
C20 C19 H19B 109.5
C20 C19 H19C 109.5
H19A C19 H19B 109.5
H19A C19 H19C 109.5
H19B C19 H19C 109.5
N2 B1 N4 110.0(4)
N2 B1 N6 112.4(4)
N2 B1 H1 110(2)
N4 B1 H1 104(2)
N6 B1 N4 110.7(4)
N6 B1 H1 110(2)
Er1 C4 H4 133.7
C5 C4 Er1 74.8(3)
C5 C4 H4 112.6
C5 C4 C3 134.7(6)
C3 C4 Er1 74.3(4)
C3 C4 H4 112.6
Er1 C1 H1A 134.0
C8 C1 Er1 74.0(3)
C8 C1 H1A 113.4
C2 C1 Er1 74.0(3)
C2 C1 C8 133.1(6)
C2 C1 H1A 113.4
C22 C23 H23A 109.5
C22 C23 H23B 109.5
C22 C23 H23C 109.5
H23A C23 H23B 109.5
H23A C23 H23C 109.5
H23B C23 H23C 109.5
Er1 C3 H3 134.1
C4 C3 Er1 74.4(3)
C4 C3 H3 112.6
C4 C3 C2 134.8(6)
C2 C3 Er1 74.6(3)
C2 C3 H3 112.6
H24A C24 H24B 108.0
C25 C24 H24A 109.3
C25 C24 H24B 109.3
C27 C24 H24A 109.3
C27 C24 H24B 109.3
C27 C24 C25 111.4(8)
C26 C25 H25A 111.1
C26 C25 H25B 111.1
C24 C25 C26 103.5(7)
C24 C25 H25A 111.1
C24 C25 H25B 111.1
H25A C25 H25B 109.0
O1 C27 H27A 109.9
O1 C27 H27B 109.9
C24 C27 O1 108.8(8)
C24 C27 H27A 109.9
C24 C27 H27B 109.9
H27A C27 H27B 108.3
Er1 C2 H2 136.7
C1 C2 Er1 74.3(3)
C1 C2 H2 112.1
C3 C2 Er1 73.8(3)
C3 C2 C1 135.7(6)
C3 C2 H2 112.1
N2 C12 C13 122.8(5)
C11 C12 N2 107.3(5)
C11 C12 C13 129.9(5)
C12 C13 H13A 109.5
C12 C13 H13B 109.5
C12 C13 H13C 109.5
H13A C13 H13B 109.5
H13A C13 H13C 109.5
H13B C13 H13C 109.5

loop_
_geom_bond_atom_site_label_1
_geom_bond_atom_site_label_2
_geom_bond_distance
Er1 N1 2.483(4)
Er1 N3 2.489(4)
Er1 N5 2.477(4)
Er1 C6 2.590(5)
Er1 C5 2.586(5)
Er1 C7 2.594(5)
Er1 C8 2.590(6)
Er1 C4 2.578(6)
Er1 C1 2.592(6)
Er1 C3 2.577(6)
Er1 C2 2.587(6)
N1 N2 1.380(5)
N1 C10 1.346(6)
N2 B1 1.528(7)
N2 C12 1.362(6)
N4 N3 1.395(5)
N4 C17 1.339(6)
N4 B1 1.544(6)
N3 C15 1.354(6)
C15 C16 1.390(6)
C15 C14 1.488(6)
N6 N5 1.387(5)
N6 C22 1.349(6)
N6 B1 1.540(6)
N5 C20 1.348(6)
C6 H6 0.9500
C6 C5 1.381(8)
C6 C7 1.389(8)
C21 H21 0.9500
C21 C20 1.371(7)
C21 C22 1.367(7)
C5 H5 0.9500
C5 C4 1.379(8)
C16 H16 0.9500
C16 C17 1.371(7)
C17 C18 1.507(6)
C14 H14A 0.9800
C14 H14B 0.9800
C14 H14C 0.9800
C20 C19 1.505(7)
C22 C23 1.505(7)
C18 H18A 0.9800
C18 H18B 0.9800
C18 H18C 0.9800
O1 C26 1.391(8)
O1 C27 1.403(9)
C10 C9 1.472(8)
C10 C11 1.414(7)
C7 H7 0.9500
C7 C8 1.379(9)
C9 H9A 0.9800
C9 H9B 0.9800
C9 H9C 0.9800
C11 H11 0.9500
C11 C12 1.356(7)
C8 H8 0.9500
C8 C1 1.420(10)
C26 H26A 0.9900
C26 H26B 0.9900
C26 C25 1.492(9)
C19 H19A 0.9800
C19 H19B 0.9800
C19 H19C 0.9800
B1 H1 1.12(4)
C4 H4 0.9500
C4 C3 1.392(9)
C1 H1A 0.9500
C1 C2 1.414(10)
C23 H23A 0.9800
C23 H23B 0.9800
C23 H23C 0.9800
C3 H3 0.9500
C3 C2 1.407(10)
C24 H24A 0.9900
C24 H24B 0.9900
C24 C25 1.397(12)
C24 C27 1.352(11)
C25 H25A 0.9900
C25 H25B 0.9900
C27 H27A 0.9900
C27 H27B 0.9900
C2 H2 0.9500
C12 C13 1.504(8)
C13 H13A 0.9800
C13 H13B 0.9800
C13 H13C 0.9800
